data_7056700
loop_
_publ_author_name
'Deb, Mayukh'
'Singh, Jatinder'
'Mallik, Shuvadip'
'Hazra, Susanta'
'Elias, Anil J.'

_publ_section_title
;
 Borylation, silylation and selenation of C-H bonds in metal sandwich
 compounds by applying a directing group strategy
;
_journal_name_full 'New J. Chem.'
_journal_paper_doi 10.1039/C7NJ02388J
_journal_year 2017
_chemical_formula_moiety 'C49 H35 Co N2 O Se'
_chemical_formula_sum 'C49 H35 Co N2 O Se'
_chemical_formula_weight 805.68
_space_group_crystal_system orthorhombic
_space_group_IT_number 19
_space_group_name_Hall 'P 2ac 2ab'
_space_group_name_H-M_alt 'P 21 21 21'
_symmetry_space_group_name_Hall 'P 2ac 2ab'
_symmetry_space_group_name_H-M 'P 21 21 21'
_atom_sites_solution_hydrogens geom
_audit_creation_method SHELXL-2014/7
_audit_update_record
;
2017-10-13 deposited with the CCDC.
2017-10-23 downloaded from the CCDC.
;
_cell_angle_alpha 90
_cell_angle_beta 90
_cell_angle_gamma 90
_cell_formula_units_Z 4
_cell_length_a 10.27(2)
_cell_length_b 16.50(3)
_cell_length_c 23.24(5)
_cell_measurement_reflns_used 1382
_cell_measurement_temperature 273(2)
_cell_measurement_theta_max 16.405
_cell_measurement_theta_min 2.171
_cell_volume 3938(13)
_computing_cell_refinement 'SAINT v8.37A (Bruker, 2015)'
_computing_data_collection 'Bruker SMART APEX-II'
_computing_data_reduction 'SAINT v8.37A (Bruker, 2015)'
_computing_molecular_graphics 'DIAMOND 3.2'
_computing_publication_material SHELXTL
_computing_structure_refinement 'SHELXL-2014/7 (Sheldrick, 2014)'
_computing_structure_solution 'SHELXT 2014/5 Bruker-AXS, Madison WI'
_diffrn_ambient_temperature 273(2)
_diffrn_measured_fraction_theta_full 0.986
_diffrn_measured_fraction_theta_max 0.954
_diffrn_measurement_device_type 'Bruker APEX-II CCD'
_diffrn_measurement_method '\f and \w scans'
_diffrn_radiation_type MoK\a
_diffrn_radiation_wavelength 0.71073
_diffrn_reflns_av_R_equivalents 0.1003
_diffrn_reflns_av_unetI/netI 0.1586
_diffrn_reflns_Laue_measured_fraction_full 0.986
_diffrn_reflns_Laue_measured_fraction_max 0.954
_diffrn_reflns_limit_h_max 12
_diffrn_reflns_limit_h_min -12
_diffrn_reflns_limit_k_max 10
_diffrn_reflns_limit_k_min -21
_diffrn_reflns_limit_l_max 30
_diffrn_reflns_limit_l_min -30
_diffrn_reflns_number 20113
_diffrn_reflns_point_group_measured_fraction_full 0.988
_diffrn_reflns_point_group_measured_fraction_max 0.956
_diffrn_reflns_theta_full 25.242
_diffrn_reflns_theta_max 27.910
_diffrn_reflns_theta_min 1.514
_exptl_absorpt_coefficient_mu 1.400
_exptl_absorpt_correction_T_max 0.779
_exptl_absorpt_correction_T_min 0.615
_exptl_absorpt_correction_type multi-scan
_exptl_absorpt_process_details '(SADABS; Bruker; 2014)'
_exptl_crystal_colour red
_exptl_crystal_density_diffrn 1.360
_exptl_crystal_description block
_exptl_crystal_F_000 1648
_exptl_crystal_size_max 0.388
_exptl_crystal_size_mid 0.278
_exptl_crystal_size_min 0.196
_refine_diff_density_max 1.047
_refine_diff_density_min -0.459
_refine_diff_density_rms 0.081
_refine_ls_abs_structure_details
;
 Refined as an inversion twin.
;
_refine_ls_abs_structure_Flack 0.33(2)
_refine_ls_extinction_method none
_refine_ls_goodness_of_fit_ref 1.064
_refine_ls_hydrogen_treatment constr
_refine_ls_matrix_type full
_refine_ls_number_parameters 488
_refine_ls_number_reflns 8682
_refine_ls_number_restraints 0
_refine_ls_restrained_S_all 1.064
_refine_ls_R_factor_all 0.1529
_refine_ls_R_factor_gt 0.0940
_refine_ls_shift/su_max 0.000
_refine_ls_shift/su_mean 0.000
_refine_ls_structure_factor_coef Fsqd
_refine_ls_weighting_details 'w=1/[\s^2^(Fo^2^)+(0.0338P)^2^] where P=(Fo^2^+2Fc^2^)/3'
_refine_ls_weighting_scheme calc
_refine_ls_wR_factor_gt 0.1256
_refine_ls_wR_factor_ref 0.1426
_reflns_Friedel_coverage 0.805
_reflns_Friedel_fraction_full 0.991
_reflns_Friedel_fraction_max 0.959
_reflns_number_gt 5326
_reflns_number_total 8682
_reflns_threshold_expression 'I > 2\s(I)'
_cod_data_source_file c7nj02388j2.cif
_cod_data_source_block 9
_cod_original_cell_volume 3936(14)
_cod_database_code 7056700
_shelx_shelxl_version_number 2014/7
_shelx_space_group_comment
;
The symmetry employed for this shelxl refinement is uniquely defined
by the following loop, which should always be used as a source of
symmetry information in preference to the above space-group names.
They are only intended as comments.
;
_shelx_estimated_absorpt_t_min 0.633
_shelx_estimated_absorpt_t_max 0.760

loop_
_space_group_symop_operation_xyz
'x, y, z'
'-x+1/2, -y, z+1/2'
'-x, y+1/2, -z+1/2'
'x+1/2, -y+1/2, -z'

loop_
_atom_site_label
_atom_site_type_symbol
_atom_site_fract_x
_atom_site_fract_y
_atom_site_fract_z
_atom_site_U_iso_or_equiv
_atom_site_adp_type
_atom_site_occupancy
_atom_site_site_symmetry_order
_atom_site_calc_flag
_atom_site_refinement_flags_posn
_atom_site_refinement_flags_adp
Se1 Se 0.22786(10) 0.67793(6) 0.53710(4) 0.0434(3) Uani 1 1 d . .
Co1 Co 0.42112(12) 0.51136(7) 0.58893(5) 0.0348(3) Uani 1 1 d . .
C8 C 0.4602(9) 0.4023(6) 0.5545(4) 0.035(2) Uani 1 1 d . .
N1 N 0.1636(9) 0.6413(5) 0.6787(3) 0.047(2) Uani 1 1 d . .
H1 H 0.1520 0.6642 0.6459 0.056 Uiso 1 1 calc R U
C7 C 0.3314(9) 0.4301(5) 0.5395(5) 0.037(2) Uani 1 1 d . .
C29 C 0.1622(10) 0.4269(5) 0.6306(4) 0.035(2) Uani 1 1 d . .
O1 O 0.3180(8) 0.5808(4) 0.7347(3) 0.070(3) Uani 1 1 d . .
C34 C 0.1378(11) 0.3814(7) 0.6790(5) 0.054(3) Uani 1 1 d . .
H34 H 0.2040 0.3492 0.6940 0.064 Uiso 1 1 calc R U
N2 N -0.0575(10) 0.7181(5) 0.6437(4) 0.060(3) Uani 1 1 d . .
C35 C 0.0548(11) 0.6413(6) 0.7169(4) 0.045(3) Uani 1 1 d . .
C3 C 0.3733(9) 0.6335(5) 0.5795(4) 0.036(2) Uani 1 1 d . .
C10 C 0.2899(9) 0.4219(5) 0.6004(4) 0.033(2) Uani 1 1 d . .
C17 C 0.5721(10) 0.3722(5) 0.5215(4) 0.039(2) Uani 1 1 d . .
C42 C -0.0632(12) 0.6811(6) 0.6971(4) 0.049(3) Uani 1 1 d . .
C2 C 0.3844(10) 0.6116(5) 0.6395(5) 0.041(3) Uani 1 1 d . .
C28 C 0.5693(11) 0.2966(6) 0.6647(5) 0.052(3) Uani 1 1 d . .
H28 H 0.5773 0.2694 0.6299 0.062 Uiso 1 1 calc R U
C30 C 0.0591(10) 0.4758(5) 0.6097(4) 0.045(3) Uani 1 1 d . .
H30 H 0.0716 0.5063 0.5765 0.054 Uiso 1 1 calc R U
C5 C 0.5831(11) 0.5887(6) 0.5970(6) 0.058(3) Uani 1 1 d . .
H5 H 0.6742 0.5731 0.5912 0.070 Uiso 1 1 calc R U
C1 C 0.2841(12) 0.6092(5) 0.6885(4) 0.046(3) Uani 1 1 d . .
C9 C 0.4218(9) 0.3963(5) 0.6157(4) 0.034(2) Uani 1 1 d . .
C24 C 0.4742(10) 0.4014(6) 0.7218(4) 0.042(3) Uani 1 1 d . .
H24 H 0.4178 0.4450 0.7261 0.051 Uiso 1 1 calc R U
C31 C -0.0608(10) 0.4790(7) 0.6378(6) 0.063(3) Uani 1 1 d . .
H31 H -0.1262 0.5131 0.6245 0.075 Uiso 1 1 calc R U
C22 C 0.5570(11) 0.3329(6) 0.4681(5) 0.053(3) Uani 1 1 d . .
H22 H 0.4755 0.3318 0.4506 0.064 Uiso 1 1 calc R U
C16 C 0.1508(10) 0.4025(6) 0.4683(5) 0.050(3) Uani 1 1 d . .
H16 H 0.1120 0.3691 0.4957 0.060 Uiso 1 1 calc R U
C44 C 0.2629(11) 0.7927(5) 0.5522(4) 0.044(3) Uani 1 1 d . .
C11 C 0.2647(10) 0.4442(5) 0.4825(4) 0.036(2) Uani 1 1 d . .
C20 C 0.7864(13) 0.2973(7) 0.4654(7) 0.072(4) Uani 1 1 d . .
H20 H 0.8565 0.2723 0.4472 0.086 Uiso 1 1 calc R U
C6 C 0.5146(11) 0.5851(6) 0.6498(5) 0.053(3) Uani 1 1 d . .
H6 H 0.5502 0.5673 0.6868 0.063 Uiso 1 1 calc R U
C12 C 0.3196(10) 0.4940(6) 0.4407(4) 0.051(3) Uani 1 1 d . .
H12 H 0.3960 0.5220 0.4488 0.061 Uiso 1 1 calc R U
C18 C 0.7006(9) 0.3735(6) 0.5446(5) 0.055(3) Uani 1 1 d . .
H18 H 0.7157 0.4001 0.5793 0.066 Uiso 1 1 calc R U
C23 C 0.4878(9) 0.3645(6) 0.6683(4) 0.036(2) Uani 1 1 d . .
C36 C 0.0538(14) 0.6043(7) 0.7699(5) 0.069(4) Uani 1 1 d . .
H36 H 0.1279 0.5774 0.7828 0.083 Uiso 1 1 calc R U
C32 C -0.0816(13) 0.4314(8) 0.6855(6) 0.073(4) Uani 1 1 d . .
H32 H -0.1619 0.4324 0.7040 0.087 Uiso 1 1 calc R U
C48 C 0.1966(14) 0.9201(8) 0.5938(7) 0.088(5) Uani 1 1 d . .
H48 H 0.1376 0.9498 0.6156 0.105 Uiso 1 1 calc R U
C15 C 0.0933(11) 0.4098(7) 0.4136(5) 0.063(3) Uani 1 1 d . .
H15 H 0.0186 0.3806 0.4047 0.076 Uiso 1 1 calc R U
C19 C 0.8035(11) 0.3362(7) 0.5167(6) 0.070(4) Uani 1 1 d . .
H19 H 0.8860 0.3376 0.5333 0.084 Uiso 1 1 calc R U
C13 C 0.2615(14) 0.5026(7) 0.3866(5) 0.071(3) Uani 1 1 d . .
H13 H 0.2990 0.5367 0.3594 0.085 Uiso 1 1 calc R U
C25 C 0.5443(12) 0.3734(6) 0.7688(5) 0.060(3) Uani 1 1 d . .
H25 H 0.5357 0.3996 0.8040 0.072 Uiso 1 1 calc R U
C43 C -0.1765(12) 0.6825(8) 0.7330(5) 0.061(3) Uani 1 1 d . .
C40 C -0.2803(14) 0.7612(8) 0.6586(6) 0.076(4) Uani 1 1 d . .
H40 H -0.3514 0.7899 0.6444 0.092 Uiso 1 1 calc R U
C37 C -0.0577(18) 0.6067(8) 0.8048(6) 0.091(5) Uani 1 1 d . .
H37 H -0.0553 0.5824 0.8409 0.109 Uiso 1 1 calc R U
C41 C -0.1651(13) 0.7549(8) 0.6264(5) 0.067(4) Uani 1 1 d . .
H41 H -0.1643 0.7786 0.5901 0.080 Uiso 1 1 calc R U
C21 C 0.6635(16) 0.2953(7) 0.4406(5) 0.072(4) Uani 1 1 d . .
H21 H 0.6513 0.2690 0.4056 0.087 Uiso 1 1 calc R U
C4 C 0.4970(10) 0.6176(6) 0.5537(5) 0.049(3) Uani 1 1 d . .
H4 H 0.5192 0.6260 0.5131 0.058 Uiso 1 1 calc R U
C27 C 0.6389(12) 0.2691(7) 0.7127(6) 0.065(4) Uani 1 1 d . .
H27 H 0.6936 0.2244 0.7093 0.078 Uiso 1 1 calc R U
C14 C 0.1489(14) 0.4609(8) 0.3731(5) 0.071(4) Uani 1 1 d . .
H14 H 0.1106 0.4670 0.3371 0.085 Uiso 1 1 calc R U
C26 C 0.6268(11) 0.3075(7) 0.7644(5) 0.061(3) Uani 1 1 d . .
H26 H 0.6735 0.2897 0.7963 0.073 Uiso 1 1 calc R U
C49 C 0.1782(11) 0.8366(7) 0.5850(6) 0.068(3) Uani 1 1 d . .
H49 H 0.1071 0.8109 0.6018 0.082 Uiso 1 1 calc R U
C33 C 0.0173(14) 0.3819(8) 0.7060(6) 0.080(4) Uani 1 1 d . .
H33 H 0.0029 0.3491 0.7380 0.096 Uiso 1 1 calc R U
C38 C -0.1700(16) 0.6440(8) 0.7871(6) 0.085(5) Uani 1 1 d . .
H38 H -0.2427 0.6439 0.8110 0.103 Uiso 1 1 calc R U
C45 C 0.3682(12) 0.8302(7) 0.5281(6) 0.088(4) Uani 1 1 d . .
H45 H 0.4261 0.8006 0.5056 0.105 Uiso 1 1 calc R U
C47 C 0.3018(17) 0.9567(8) 0.5699(7) 0.100(5) Uani 1 1 d . .
H47 H 0.3153 1.0119 0.5755 0.120 Uiso 1 1 calc R U
C39 C -0.2859(13) 0.7243(7) 0.7110(6) 0.071(4) Uani 1 1 d . .
H39 H -0.3622 0.7267 0.7325 0.085 Uiso 1 1 calc R U
C46 C 0.3890(17) 0.9126(9) 0.5372(7) 0.120(6) Uani 1 1 d . .
H46 H 0.4615 0.9378 0.5213 0.144 Uiso 1 1 calc R U

loop_
_atom_site_aniso_label
_atom_site_aniso_U_11
_atom_site_aniso_U_22
_atom_site_aniso_U_33
_atom_site_aniso_U_23
_atom_site_aniso_U_13
_atom_site_aniso_U_12
Se1 0.0494(7) 0.0399(5) 0.0408(6) 0.0035(5) -0.0028(5) 0.0001(5)
Co1 0.0319(7) 0.0311(7) 0.0413(8) -0.0019(6) -0.0029(7) 0.0017(6)
C8 0.032(6) 0.038(5) 0.034(6) -0.001(4) 0.000(5) -0.004(5)
N1 0.071(7) 0.043(5) 0.026(5) 0.008(4) 0.007(5) 0.007(5)
C7 0.033(6) 0.035(5) 0.044(6) -0.008(5) 0.000(6) 0.003(4)
C29 0.042(7) 0.029(5) 0.033(6) -0.007(5) -0.003(5) -0.002(5)
O1 0.104(7) 0.069(5) 0.037(5) -0.007(4) -0.009(5) 0.040(5)
C34 0.035(7) 0.075(9) 0.050(8) 0.006(7) 0.008(6) 0.009(6)
N2 0.063(7) 0.066(6) 0.052(7) -0.001(5) 0.000(6) 0.002(6)
C35 0.072(9) 0.036(6) 0.027(6) -0.008(5) 0.012(6) -0.015(6)
C3 0.046(6) 0.027(5) 0.036(6) -0.006(5) 0.006(5) -0.008(5)
C10 0.034(6) 0.034(5) 0.030(6) -0.006(4) -0.004(5) -0.002(5)
C17 0.040(6) 0.028(5) 0.051(7) 0.002(5) 0.008(6) 0.007(5)
C42 0.070(8) 0.037(6) 0.039(7) -0.008(5) 0.010(6) -0.010(7)
C2 0.043(7) 0.027(5) 0.053(7) -0.010(5) 0.000(5) -0.004(5)
C28 0.056(7) 0.043(6) 0.057(8) 0.002(5) 0.001(7) 0.017(6)
C30 0.047(7) 0.032(5) 0.055(7) 0.001(5) -0.014(6) 0.000(5)
C5 0.036(7) 0.047(6) 0.092(10) -0.006(7) 0.007(8) -0.003(6)
C1 0.075(8) 0.020(5) 0.042(7) -0.001(5) -0.015(7) 0.010(6)
C9 0.028(5) 0.039(5) 0.035(6) -0.007(4) 0.001(5) 0.005(5)
C24 0.050(7) 0.036(6) 0.041(7) 0.007(5) 0.000(6) 0.006(5)
C31 0.026(7) 0.067(8) 0.095(10) -0.023(8) -0.002(7) -0.002(6)
C22 0.067(7) 0.040(6) 0.053(7) 0.004(6) 0.006(6) 0.007(6)
C16 0.044(7) 0.060(7) 0.047(7) -0.001(6) 0.003(6) -0.002(6)
C44 0.049(7) 0.043(6) 0.039(6) 0.009(5) -0.009(6) -0.002(6)
C11 0.041(6) 0.037(5) 0.029(6) -0.003(4) 0.004(5) 0.009(5)
C20 0.052(8) 0.053(7) 0.110(12) 0.012(8) 0.052(10) 0.014(7)
C6 0.044(7) 0.043(6) 0.072(9) -0.007(6) -0.027(7) -0.006(6)
C12 0.058(7) 0.047(6) 0.047(7) 0.003(6) -0.003(6) -0.001(6)
C18 0.033(7) 0.063(7) 0.068(8) -0.001(6) 0.013(6) 0.003(6)
C23 0.034(6) 0.043(6) 0.033(6) 0.002(5) -0.003(5) -0.004(5)
C36 0.096(11) 0.065(8) 0.046(8) 0.010(6) 0.022(8) 0.009(8)
C32 0.045(8) 0.085(10) 0.088(11) -0.021(8) 0.027(9) -0.007(8)
C48 0.077(10) 0.053(8) 0.133(14) -0.027(9) -0.008(10) 0.013(8)
C15 0.059(8) 0.075(8) 0.056(8) -0.016(7) -0.021(7) 0.000(7)
C19 0.044(8) 0.059(8) 0.106(12) 0.002(8) 0.016(7) 0.003(7)
C13 0.095(10) 0.071(8) 0.047(7) 0.015(6) 0.017(8) 0.014(9)
C25 0.086(10) 0.043(7) 0.052(8) 0.002(6) -0.016(7) -0.002(7)
C43 0.064(9) 0.060(8) 0.059(9) -0.024(7) 0.017(7) -0.017(8)
C40 0.066(10) 0.087(10) 0.076(10) -0.022(8) 0.000(9) 0.014(8)
C37 0.153(16) 0.067(9) 0.053(9) 0.013(7) 0.021(11) 0.007(11)
C41 0.063(9) 0.092(10) 0.046(8) -0.003(7) -0.003(7) 0.010(8)
C21 0.111(11) 0.049(8) 0.058(9) -0.004(6) 0.037(9) 0.015(8)
C4 0.057(7) 0.043(6) 0.046(7) 0.008(5) 0.011(6) 0.001(6)
C27 0.068(9) 0.053(8) 0.074(10) 0.015(7) -0.005(8) 0.024(7)
C14 0.086(10) 0.081(10) 0.044(8) -0.002(7) -0.014(8) 0.026(8)
C26 0.056(8) 0.067(9) 0.061(9) 0.027(7) -0.018(6) 0.010(7)
C49 0.053(7) 0.062(8) 0.090(10) -0.002(8) 0.005(7) 0.015(7)
C33 0.077(10) 0.091(11) 0.071(10) 0.013(8) 0.034(8) -0.017(9)
C38 0.128(14) 0.070(10) 0.058(10) 0.003(7) 0.046(9) -0.012(9)
C45 0.096(10) 0.058(8) 0.109(12) -0.008(9) 0.044(9) -0.022(8)
C47 0.126(15) 0.051(9) 0.123(15) 0.007(9) -0.019(12) -0.008(10)
C39 0.052(9) 0.082(10) 0.079(11) -0.026(8) 0.014(8) -0.005(8)
C46 0.155(16) 0.082(11) 0.123(14) -0.012(11) 0.060(14) -0.049(12)

loop_
_atom_type_symbol
_atom_type_description
_atom_type_scat_dispersion_real
_atom_type_scat_dispersion_imag
_atom_type_scat_source
C C 0.0033 0.0016 'International Tables Vol C Tables 4.2.6.8 and 6.1.1.4'
H H 0.0000 0.0000 'International Tables Vol C Tables 4.2.6.8 and 6.1.1.4'
Co Co 0.3494 0.9721 'International Tables Vol C Tables 4.2.6.8 and 6.1.1.4'
N N 0.0061 0.0033 'International Tables Vol C Tables 4.2.6.8 and 6.1.1.4'
O O 0.0106 0.0060 'International Tables Vol C Tables 4.2.6.8 and 6.1.1.4'
Se Se -0.0929 2.2259 'International Tables Vol C Tables 4.2.6.8 and 6.1.1.4'

loop_
_geom_angle_atom_site_label_1
_geom_angle_atom_site_label_2
_geom_angle_atom_site_label_3
_geom_angle
C3 Se1 C44 97.7(4)
C7 Co1 C9 62.7(4)
C7 Co1 C8 42.3(4)
C9 Co1 C8 43.3(3)
C7 Co1 C10 43.5(4)
C9 Co1 C10 42.7(4)
C8 Co1 C10 62.0(4)
C7 Co1 C2 141.6(4)
C9 Co1 C2 125.8(4)
C8 Co1 C2 168.8(4)
C10 Co1 C2 112.9(4)
C7 Co1 C4 120.8(4)
C9 Co1 C4 156.9(4)
C8 Co1 C4 121.4(4)
C10 Co1 C4 156.4(4)
C2 Co1 C4 67.6(4)
C7 Co1 C3 118.7(4)
C9 Co1 C3 162.1(4)
C8 Co1 C3 150.5(4)
C10 Co1 C3 124.3(4)
C2 Co1 C3 40.7(4)
C4 Co1 C3 40.1(4)
C7 Co1 C6 172.3(4)
C9 Co1 C6 109.9(4)
C8 Co1 C6 134.2(4)
C10 Co1 C6 129.9(4)
C2 Co1 C6 40.1(4)
C4 Co1 C6 66.8(4)
C3 Co1 C6 67.5(4)
C7 Co1 C5 145.6(5)
C9 Co1 C5 123.1(4)
C8 Co1 C5 114.9(4)
C10 Co1 C5 163.8(4)
C2 Co1 C5 66.9(4)
C4 Co1 C5 39.7(4)
C3 Co1 C5 67.0(4)
C6 Co1 C5 39.3(4)
C7 C8 C17 134.4(9)
C7 C8 C9 90.5(8)
C17 C8 C9 133.4(9)
C7 C8 Co1 68.2(5)
C17 C8 Co1 131.9(6)
C9 C8 Co1 67.9(5)
C1 N1 C35 127.3(9)
C1 N1 H1 116.3
C35 N1 H1 116.3
C8 C7 C10 90.2(8)
C8 C7 C11 132.6(9)
C10 C7 C11 136.1(8)
C8 C7 Co1 69.5(6)
C10 C7 Co1 69.1(5)
C11 C7 Co1 127.8(6)
C34 C29 C30 117.1(10)
C34 C29 C10 121.0(9)
C30 C29 C10 121.8(9)
C29 C34 C33 122.0(12)
C29 C34 H34 119.0
C33 C34 H34 119.0
C41 N2 C42 116.0(10)
C36 C35 N1 124.2(11)
C36 C35 C42 118.6(11)
N1 C35 C42 117.1(9)
C4 C3 C2 106.9(9)
C4 C3 Se1 122.8(8)
C2 C3 Se1 130.4(7)
C4 C3 Co1 69.9(5)
C2 C3 Co1 68.9(5)
Se1 C3 Co1 127.0(4)
C9 C10 C7 89.6(7)
C9 C10 C29 135.7(8)
C7 C10 C29 134.2(8)
C9 C10 Co1 68.0(5)
C7 C10 Co1 67.4(5)
C29 C10 Co1 127.5(6)
C22 C17 C18 116.2(9)
C22 C17 C8 121.9(10)
C18 C17 C8 121.6(9)
N2 C42 C43 123.3(11)
N2 C42 C35 116.6(10)
C43 C42 C35 120.0(10)
C6 C2 C3 108.1(9)
C6 C2 C1 119.8(10)
C3 C2 C1 132.0(9)
C6 C2 Co1 71.2(6)
C3 C2 Co1 70.4(5)
C1 C2 Co1 121.6(6)
C23 C28 C27 121.2(10)
C23 C28 H28 119.4
C27 C28 H28 119.4
C31 C30 C29 121.3(10)
C31 C30 H30 119.3
C29 C30 H30 119.3
C6 C5 C4 108.6(10)
C6 C5 Co1 70.1(6)
C4 C5 Co1 69.4(6)
C6 C5 H5 125.7
C4 C5 H5 125.7
Co1 C5 H5 125.7
O1 C1 N1 123.6(11)
O1 C1 C2 118.0(11)
N1 C1 C2 118.3(9)
C10 C9 C8 89.6(7)
C10 C9 C23 136.2(9)
C8 C9 C23 133.6(9)
C10 C9 Co1 69.3(5)
C8 C9 Co1 68.8(5)
C23 C9 Co1 126.2(6)
C25 C24 C23 120.4(10)
C25 C24 H24 119.8
C23 C24 H24 119.8
C32 C31 C30 119.6(12)
C32 C31 H31 120.2
C30 C31 H31 120.2
C21 C22 C17 121.1(11)
C21 C22 H22 119.5
C17 C22 H22 119.5
C11 C16 C15 121.5(10)
C11 C16 H16 119.3
C15 C16 H16 119.3
C49 C44 C45 119.5(10)
C49 C44 Se1 119.8(8)
C45 C44 Se1 120.7(9)
C12 C11 C16 117.7(9)
C12 C11 C7 121.3(9)
C16 C11 C7 120.7(9)
C19 C20 C21 119.4(11)
C19 C20 H20 120.3
C21 C20 H20 120.3
C5 C6 C2 108.0(10)
C5 C6 Co1 70.6(6)
C2 C6 Co1 68.7(6)
C5 C6 H6 126.0
C2 C6 H6 126.0
Co1 C6 H6 126.0
C11 C12 C13 121.0(10)
C11 C12 H12 119.5
C13 C12 H12 119.5
C19 C18 C17 121.6(11)
C19 C18 H18 119.2
C17 C18 H18 119.2
C24 C23 C28 117.5(9)
C24 C23 C9 122.2(9)
C28 C23 C9 120.3(9)
C35 C36 C37 120.7(13)
C35 C36 H36 119.7
C37 C36 H36 119.7
C31 C32 C33 120.0(12)
C31 C32 H32 120.0
C33 C32 H32 120.0
C47 C48 C49 119.0(14)
C47 C48 H48 120.5
C49 C48 H48 120.5
C14 C15 C16 119.6(11)
C14 C15 H15 120.2
C16 C15 H15 120.2
C20 C19 C18 121.3(12)
C20 C19 H19 119.3
C18 C19 H19 119.3
C14 C13 C12 120.7(11)
C14 C13 H13 119.7
C12 C13 H13 119.7
C26 C25 C24 121.5(11)
C26 C25 H25 119.3
C24 C25 H25 119.3
C38 C43 C39 125.4(12)
C38 C43 C42 118.3(13)
C39 C43 C42 116.3(12)
C39 C40 C41 118.6(13)
C39 C40 H40 120.7
C41 C40 H40 120.7
C38 C37 C36 121.7(13)
C38 C37 H37 119.1
C36 C37 H37 119.1
N2 C41 C40 125.3(12)
N2 C41 H41 117.4
C40 C41 H41 117.4
C20 C21 C22 120.5(12)
C20 C21 H21 119.8
C22 C21 H21 119.8
C5 C4 C3 108.4(10)
C5 C4 Co1 70.9(6)
C3 C4 Co1 70.0(6)
C5 C4 H4 125.8
C3 C4 H4 125.8
Co1 C4 H4 125.8
C26 C27 C28 120.2(11)
C26 C27 H27 119.9
C28 C27 H27 119.9
C13 C14 C15 119.6(12)
C13 C14 H14 120.2
C15 C14 H14 120.2
C27 C26 C25 119.1(11)
C27 C26 H26 120.4
C25 C26 H26 120.4
C44 C49 C48 121.1(12)
C44 C49 H49 119.5
C48 C49 H49 119.5
C34 C33 C32 120.0(12)
C34 C33 H33 120.0
C32 C33 H33 120.0
C37 C38 C43 120.6(13)
C37 C38 H38 119.7
C43 C38 H38 119.7
C44 C45 C46 120.1(13)
C44 C45 H45 119.9
C46 C45 H45 119.9
C48 C47 C46 120.4(14)
C48 C47 H47 119.8
C46 C47 H47 119.8
C40 C39 C43 120.4(13)
C40 C39 H39 119.8
C43 C39 H39 119.8
C47 C46 C45 120.0(14)
C47 C46 H46 120.0
C45 C46 H46 120.0

loop_
_geom_bond_atom_site_label_1
_geom_bond_atom_site_label_2
_geom_bond_distance
Se1 C3 1.934(10)
Se1 C44 1.958(10)
Co1 C7 1.992(9)
Co1 C9 1.998(10)
Co1 C8 2.010(10)
Co1 C10 2.016(9)
Co1 C2 2.065(10)
Co1 C4 2.085(10)
Co1 C3 2.086(10)
Co1 C6 2.098(10)
Co1 C5 2.104(11)
C8 C7 1.443(12)
C8 C17 1.467(12)
C8 C9 1.480(12)
N1 C1 1.365(12)
N1 C35 1.427(12)
N1 H1 0.8600
C7 C10 1.485(13)
C7 C11 1.508(13)
C29 C34 1.375(13)
C29 C30 1.416(12)
C29 C10 1.489(13)
O1 C1 1.221(11)
C34 C33 1.388(15)
C34 H34 0.9300
N2 C41 1.322(13)
N2 C42 1.385(12)
C35 C36 1.375(14)
C35 C42 1.453(14)
C3 C4 1.430(13)
C3 C2 1.445(13)
C10 C9 1.462(13)
C17 C22 1.410(13)
C17 C18 1.424(13)
C42 C43 1.431(14)
C2 C6 1.426(13)
C2 C1 1.534(14)
C28 C23 1.401(12)
C28 C27 1.401(14)
C28 H28 0.9300
C30 C31 1.395(14)
C30 H30 0.9300
C5 C6 1.414(15)
C5 C4 1.422(14)
C5 H5 0.9800
C9 C23 1.492(12)
C24 C25 1.386(13)
C24 C23 1.392(12)
C24 H24 0.9300
C31 C32 1.374(16)
C31 H31 0.9300
C22 C21 1.410(15)
C22 H22 0.9300
C16 C11 1.397(13)
C16 C15 1.407(14)
C16 H16 0.9300
C44 C49 1.365(13)
C44 C45 1.366(14)
C11 C12 1.392(12)
C20 C19 1.367(16)
C20 C21 1.387(17)
C20 H20 0.9300
C6 H6 0.9800
C12 C13 1.398(14)
C12 H12 0.9300
C18 C19 1.384(14)
C18 H18 0.9300
C36 C37 1.404(17)
C36 H36 0.9300
C32 C33 1.388(16)
C32 H32 0.9300
C48 C47 1.356(18)
C48 C49 1.405(15)
C48 H48 0.9300
C15 C14 1.385(15)
C15 H15 0.9300
C19 H19 0.9300
C13 C14 1.382(16)
C13 H13 0.9300
C25 C26 1.382(13)
C25 H25 0.9300
C43 C38 1.411(17)
C43 C39 1.414(16)
C40 C39 1.364(16)
C40 C41 1.403(16)
C40 H40 0.9300
C37 C38 1.370(18)
C37 H37 0.9300
C41 H41 0.9300
C21 H21 0.9300
C4 H4 0.9800
C27 C26 1.364(16)
C27 H27 0.9300
C14 H14 0.9300
C26 H26 0.9300
C49 H49 0.9300
C33 H33 0.9300
C38 H38 0.9300
C45 C46 1.392(17)
C45 H45 0.9300
C47 C46 1.381(18)
C47 H47 0.9300
C39 H39 0.9300
C46 H46 0.9300
